data_2224787
loop_
_publ_author_name
'Gowda, B. Thimme'
'Tokar\<c\'ik, Miroslav'
'Ko\<z\'i\<sek, Jozef'
'Shakuntala, K.'
'Fuess, Hartmut'

_publ_section_title
;
 <i>N</i>-(2,4,5-Trichlorophenyl)maleamic acid
;
_journal_coeditor_code TK2591
_journal_issue 1
_journal_name_full 'Acta Crystallographica Section E'
_journal_page_first o182
_journal_page_last o183
_journal_paper_doi 10.1107/S1600536809052520
_journal_volume 66
_journal_year 2010
_chemical_formula_iupac 'C10 H6 Cl3 N O3'
_chemical_formula_moiety 'C10 H6 Cl3 N O3'
_chemical_formula_sum 'C10 H6 Cl3 N O3'
_chemical_formula_weight 294.51
_chemical_name_systematic
;
<i>N</i>-(2,4,5-Trichlorophenyl)maleamic acid
;
_space_group_IT_number 14
_symmetry_cell_setting monoclinic
_symmetry_space_group_name_Hall '-P 2ybc'
_symmetry_space_group_name_H-M 'P 1 21/c 1'
_atom_sites_solution_hydrogens geom
_atom_sites_solution_primary direct
_atom_sites_solution_secondary difmap
_audit_creation_method 'WinGX routine CIF_UPDATE'
_cell_angle_alpha 90
_cell_angle_beta 95.4761(9)
_cell_angle_gamma 90
_cell_formula_units_Z 8
_cell_length_a 10.8979(2)
_cell_length_b 11.0225(2)
_cell_length_c 19.4739(3)
_cell_measurement_reflns_used 30027
_cell_measurement_temperature 295(2)
_cell_measurement_theta_max 29.5
_cell_measurement_theta_min 1.8
_cell_volume 2328.57(7)
_computing_cell_refinement
;
CrysAlis Pro (Oxford Diffraction, 2009)
;
_computing_data_collection
;
CrysAlis Pro (Oxford Diffraction, 2009)
;
_computing_data_reduction
;
CrysAlis Pro (Oxford Diffraction, 2009)
;
_computing_molecular_graphics
;
ORTEP-3 (Farrugia, 1997) and DIAMOND (Brandenburg, 2002)
;
_computing_publication_material
;
SHELXL97 (Sheldrick, 2008), PLATON (Spek, 2009) and WinGX
(Farrugia, 1999)
;
_computing_structure_refinement 'SHELXL97 (Sheldrick, 2008)'
_computing_structure_solution 'SHELXS97 (Sheldrick, 2008)'
_diffrn_ambient_temperature 295(2)
_diffrn_detector_area_resol_mean 10.434
_diffrn_measured_fraction_theta_full 1.000
_diffrn_measured_fraction_theta_max 1.000
_diffrn_measurement_device_type 'Oxford Diffraction Xcalibur diffractometer with a Ruby Gemini detector'
_diffrn_measurement_method '\w scans'
_diffrn_radiation_monochromator graphite
_diffrn_radiation_type MoK\a
_diffrn_radiation_wavelength 0.71073
_diffrn_reflns_av_R_equivalents 0.022
_diffrn_reflns_limit_h_max 13
_diffrn_reflns_limit_h_min -13
_diffrn_reflns_limit_k_max 13
_diffrn_reflns_limit_k_min -13
_diffrn_reflns_limit_l_max 23
_diffrn_reflns_limit_l_min -23
_diffrn_reflns_number 49446
_diffrn_reflns_theta_full 25.7
_diffrn_reflns_theta_max 25.7
_diffrn_reflns_theta_min 1.9
_diffrn_standards_number 0
_exptl_absorpt_coefficient_mu 0.78
_exptl_absorpt_correction_T_max 0.852
_exptl_absorpt_correction_T_min 0.794
_exptl_absorpt_correction_type analytical
_exptl_absorpt_process_details '(CrysAlisPro; Oxford Diffraction, 2009)'
_exptl_crystal_colour colourless
_exptl_crystal_density_diffrn 1.68
_exptl_crystal_density_method 'not measured'
_exptl_crystal_description block
_exptl_crystal_F_000 1184
_exptl_crystal_size_max 0.34
_exptl_crystal_size_mid 0.25
_exptl_crystal_size_min 0.22
_refine_diff_density_max 0.28
_refine_diff_density_min -0.32
_refine_ls_extinction_method none
_refine_ls_goodness_of_fit_ref 1.06
_refine_ls_hydrogen_treatment mixed
_refine_ls_matrix_type full
_refine_ls_number_parameters 315
_refine_ls_number_reflns 4424
_refine_ls_number_restraints 0
_refine_ls_restrained_S_all 1.06
_refine_ls_R_factor_all 0.033
_refine_ls_R_factor_gt 0.028
_refine_ls_shift/su_max 0.001
_refine_ls_shift/su_mean 0.000
_refine_ls_structure_factor_coef Fsqd
_refine_ls_weighting_details 'calc w=1/[\s^2^(Fo^2^)+(0.0464P)^2^+0.5233P] where P=(Fo^2^+2Fc^2^)/3'
_refine_ls_weighting_scheme calc
_refine_ls_wR_factor_gt 0.077
_refine_ls_wR_factor_ref 0.079
_reflns_number_gt 3825
_reflns_number_total 4424
_reflns_threshold_expression I>2\s(I)
_cod_data_source_file tk2591.cif
_cod_data_source_block I
_cod_original_sg_symbol_H-M 'P 21/c'
_cod_database_code 2224787
_cod_database_fobs_code 2224787

loop_
_symmetry_equiv_pos_as_xyz
'x, y, z'
'-x, y+1/2, -z+1/2'
'-x, -y, -z'
'x, -y-1/2, z-1/2'

loop_
_atom_site_type_symbol
_atom_site_label
_atom_site_fract_x
_atom_site_fract_y
_atom_site_fract_z
_atom_site_U_iso_or_equiv
_atom_site_adp_type
_atom_site_calc_flag
_atom_site_refinement_flags
_atom_site_occupancy
_atom_site_disorder_assembly
_atom_site_disorder_group
C C1 0.44390(14) 0.49367(14) 0.63260(8) 0.0359(3) Uani d . 1 . .
C C2 0.49027(16) 0.44723(15) 0.70185(8) 0.0435(4) Uani d . 1 . .
H H2 0.5531 0.4921 0.7254 0.052 Uiso calc R 1 . .
C C3 0.45354(16) 0.34984(16) 0.73449(8) 0.0437(4) Uani d . 1 . .
H H3 0.4945 0.3395 0.7782 0.052 Uiso calc R 1 . .
C C4 0.36034(14) 0.25383(14) 0.71553(8) 0.0353(3) Uani d . 1 . .
C C5 0.47664(14) 0.65859(13) 0.55063(8) 0.0338(3) Uani d . 1 . .
C C6 0.55197(15) 0.75667(14) 0.53696(8) 0.0390(4) Uani d . 1 . .
C C7 0.52840(17) 0.82580(15) 0.47808(9) 0.0447(4) Uani d . 1 . .
H H7 0.5787 0.8917 0.4705 0.054 Uiso calc R 1 . .
C C8 0.43056(16) 0.79770(15) 0.43042(8) 0.0418(4) Uani d . 1 . .
C C9 0.35753(15) 0.69853(15) 0.44191(8) 0.0385(4) Uani d . 1 . .
C C10 0.37961(15) 0.63019(14) 0.50161(8) 0.0374(3) Uani d . 1 . .
H H10 0.3289 0.5645 0.5090 0.045 Uiso calc R 1 . .
N N1 0.50133(13) 0.59440(12) 0.61283(7) 0.0364(3) Uani d . 1 . .
H H1N 0.5504(19) 0.6210(18) 0.6398(10) 0.047(6) Uiso d . 1 . .
O O1 0.36099(12) 0.44379(11) 0.59559(6) 0.0524(3) Uani d . 1 . .
O O2 0.29633(10) 0.25568(10) 0.65501(6) 0.0440(3) Uani d . 1 . .
H H2A 0.3156 0.3154 0.6334 0.053 Uiso calc R 1 . .
O O3 0.34614(11) 0.17281(10) 0.75610(6) 0.0439(3) Uani d . 1 . .
Cl Cl1 0.67690(5) 0.79432(5) 0.59434(2) 0.06029(15) Uani d . 1 . .
Cl Cl2 0.40225(5) 0.88690(4) 0.35759(3) 0.06031(15) Uani d . 1 . .
Cl Cl3 0.23559(4) 0.65766(5) 0.38355(2) 0.05600(14) Uani d . 1 . .
C C11 -0.01578(14) 0.08037(14) 0.62405(8) 0.0356(3) Uani d . 1 . .
C C12 0.05760(15) 0.08711(15) 0.69170(8) 0.0405(4) Uani d . 1 . .
H H12 0.1200 0.1450 0.6953 0.049 Uiso calc R 1 . .
C C13 0.04666(15) 0.02176(16) 0.74809(8) 0.0429(4) Uani d . 1 . .
H H13 0.1058 0.0398 0.7843 0.051 Uiso calc R 1 . .
C C14 -0.04107(16) -0.07430(17) 0.76485(9) 0.0468(4) Uani d . 1 . .
C C15 -0.04415(14) 0.19115(14) 0.51309(7) 0.0348(3) Uani d . 1 . .
C C16 -0.00319(16) 0.29029(15) 0.47665(8) 0.0393(4) Uani d . 1 . .
C C17 -0.05759(17) 0.32085(16) 0.41215(8) 0.0450(4) Uani d . 1 . .
H H17 -0.0298 0.3880 0.3892 0.054 Uiso calc R 1 . .
C C18 -0.15340(16) 0.25164(15) 0.38159(8) 0.0410(4) Uani d . 1 . .
C C19 -0.19375(15) 0.15206(15) 0.41656(8) 0.0374(3) Uani d . 1 . .
C C20 -0.14062(15) 0.12225(14) 0.48168(8) 0.0380(4) Uani d . 1 . .
H H20 -0.1696 0.0557 0.5046 0.046 Uiso calc R 1 . .
N N2 0.01228(14) 0.16733(13) 0.57959(7) 0.0393(3) Uani d . 1 . .
H H2N 0.0613(18) 0.2172(17) 0.5962(9) 0.044(5) Uiso d . 1 . .
O O4 -0.09307(13) 0.00116(12) 0.60847(6) 0.0572(4) Uani d . 1 . .
O O5 -0.12126(16) -0.11735(15) 0.71730(7) 0.0818(5) Uani d . 1 . .
H H5A -0.1146 -0.0818 0.6808 0.098 Uiso calc R 1 . .
O O6 -0.03687(14) -0.11161(13) 0.82354(7) 0.0629(4) Uani d . 1 . .
Cl Cl4 0.11807(5) 0.37788(4) 0.51289(2) 0.05662(14) Uani d . 1 . .
Cl Cl5 -0.22020(5) 0.29035(5) 0.30038(2) 0.06325(15) Uani d . 1 . .
Cl Cl6 -0.31341(4) 0.06298(4) 0.38018(2) 0.05475(14) Uani d . 1 . .

loop_
_atom_site_aniso_label
_atom_site_aniso_U_11
_atom_site_aniso_U_22
_atom_site_aniso_U_33
_atom_site_aniso_U_12
_atom_site_aniso_U_13
_atom_site_aniso_U_23
C1 0.0387(8) 0.0346(8) 0.0336(8) -0.0062(6) -0.0006(6) -0.0020(6)
C2 0.0481(10) 0.0433(9) 0.0364(8) -0.0128(7) -0.0103(7) -0.0004(7)
C3 0.0486(10) 0.0459(9) 0.0335(8) -0.0075(8) -0.0123(7) 0.0040(7)
C4 0.0341(8) 0.0345(8) 0.0363(8) 0.0035(6) -0.0014(6) 0.0018(7)
C5 0.0366(8) 0.0325(8) 0.0326(7) -0.0023(6) 0.0044(6) -0.0035(6)
C6 0.0420(9) 0.0372(8) 0.0376(8) -0.0096(7) 0.0035(7) -0.0066(7)
C7 0.0546(10) 0.0372(9) 0.0435(9) -0.0113(7) 0.0107(8) -0.0004(7)
C8 0.0498(10) 0.0393(9) 0.0372(8) 0.0034(7) 0.0095(7) 0.0047(7)
C9 0.0371(8) 0.0426(9) 0.0354(8) 0.0011(7) 0.0007(7) -0.0016(7)
C10 0.0367(8) 0.0378(8) 0.0373(8) -0.0074(7) 0.0012(7) 0.0012(7)
N1 0.0387(7) 0.0359(7) 0.0331(7) -0.0101(6) -0.0049(6) -0.0018(6)
O1 0.0594(8) 0.0510(7) 0.0427(6) -0.0255(6) -0.0165(6) 0.0126(5)
O2 0.0467(7) 0.0429(6) 0.0398(6) -0.0156(5) -0.0099(5) 0.0095(5)
O3 0.0487(7) 0.0372(6) 0.0441(6) -0.0003(5) -0.0035(5) 0.0105(5)
Cl1 0.0609(3) 0.0657(3) 0.0520(3) -0.0323(2) -0.0066(2) -0.0027(2)
Cl2 0.0741(3) 0.0548(3) 0.0516(3) 0.0010(2) 0.0036(2) 0.0191(2)
Cl3 0.0502(3) 0.0696(3) 0.0451(2) -0.0060(2) -0.01197(19) 0.0054(2)
C11 0.0355(8) 0.0389(8) 0.0320(8) -0.0030(7) 0.0002(6) 0.0020(6)
C12 0.0358(8) 0.0466(9) 0.0377(8) -0.0102(7) -0.0041(7) 0.0043(7)
C13 0.0402(9) 0.0516(10) 0.0347(8) -0.0073(7) -0.0081(7) 0.0046(7)
C14 0.0491(10) 0.0495(10) 0.0403(9) -0.0074(8) -0.0043(8) 0.0098(8)
C15 0.0392(8) 0.0366(8) 0.0278(7) -0.0015(6) -0.0002(6) -0.0009(6)
C16 0.0424(9) 0.0405(9) 0.0341(8) -0.0096(7) -0.0008(7) -0.0007(7)
C17 0.0541(10) 0.0454(9) 0.0346(8) -0.0102(8) -0.0006(7) 0.0069(7)
C18 0.0465(9) 0.0473(9) 0.0282(7) -0.0003(7) -0.0024(7) 0.0022(7)
C19 0.0386(8) 0.0404(9) 0.0325(8) -0.0033(7) -0.0006(6) -0.0039(6)
C20 0.0419(9) 0.0375(8) 0.0339(8) -0.0056(7) 0.0006(7) 0.0010(6)
N2 0.0435(8) 0.0411(8) 0.0316(7) -0.0117(6) -0.0057(6) 0.0031(6)
O4 0.0698(8) 0.0597(8) 0.0385(6) -0.0307(7) -0.0139(6) 0.0111(6)
O5 0.0967(12) 0.0929(12) 0.0499(8) -0.0596(10) -0.0235(8) 0.0280(8)
O6 0.0715(9) 0.0722(9) 0.0433(7) -0.0173(7) -0.0040(6) 0.0210(6)
Cl4 0.0632(3) 0.0586(3) 0.0450(2) -0.0288(2) -0.0107(2) 0.0078(2)
Cl5 0.0709(3) 0.0774(3) 0.0373(2) -0.0156(3) -0.0160(2) 0.0162(2)
Cl6 0.0557(3) 0.0606(3) 0.0443(2) -0.0203(2) -0.0140(2) 0.0024(2)

loop_
_atom_type_symbol
_atom_type_description
_atom_type_scat_dispersion_real
_atom_type_scat_dispersion_imag
_atom_type_scat_source
C C 0.0033 0.0016 'International Tables Vol C Tables 4.2.6.8 and 6.1.1.4'
H H 0 0 'International Tables Vol C Tables 4.2.6.8 and 6.1.1.4'
N N 0.0061 0.0033 'International Tables Vol C Tables 4.2.6.8 and 6.1.1.4'
O O 0.0106 0.006 'International Tables Vol C Tables 4.2.6.8 and 6.1.1.4'
Cl Cl 0.1484 0.1585 'International Tables Vol C Tables 4.2.6.8 and 6.1.1.4'

loop_
_geom_angle_atom_site_label_1
_geom_angle_atom_site_label_2
_geom_angle_atom_site_label_3
_geom_angle_site_symmetry_1
_geom_angle_site_symmetry_3
_geom_angle
_geom_angle_publ_flag
O1 C1 N1 . . 122.38(14) ?
O1 C1 C2 . . 123.03(14) ?
N1 C1 C2 . . 114.58(13) ?
C3 C2 C1 . . 128.39(15) ?
C3 C2 H2 . . 115.8 ?
C1 C2 H2 . . 115.8 ?
C2 C3 C4 . . 133.25(15) ?
C2 C3 H3 . . 113.4 ?
C4 C3 H3 . . 113.4 ?
O3 C4 O2 . . 120.49(14) ?
O3 C4 C3 . . 119.25(14) ?
O2 C4 C3 . . 120.25(13) ?
C10 C5 C6 . . 117.71(14) ?
C10 C5 N1 . . 123.25(14) ?
C6 C5 N1 . . 119.04(14) ?
C7 C6 C5 . . 121.26(15) ?
C7 C6 Cl1 . . 118.52(13) ?
C5 C6 Cl1 . . 120.22(12) ?
C6 C7 C8 . . 120.35(15) ?
C6 C7 H7 . . 119.8 ?
C8 C7 H7 . . 119.8 ?
C7 C8 C9 . . 119.22(15) ?
C7 C8 Cl2 . . 119.33(13) ?
C9 C8 Cl2 . . 121.46(13) ?
C8 C9 C10 . . 120.56(15) ?
C8 C9 Cl3 . . 121.27(13) ?
C10 C9 Cl3 . . 118.16(13) ?
C9 C10 C5 . . 120.85(14) ?
C9 C10 H10 . . 119.6 ?
C5 C10 H10 . . 119.6 ?
C1 N1 C5 . . 127.17(14) ?
C1 N1 H1N . . 115.5(15) ?
C5 N1 H1N . . 117.3(15) ?
C4 O2 H2A . . 109.5 ?
O4 C11 N2 . . 122.58(14) ?
O4 C11 C12 . . 123.73(14) ?
N2 C11 C12 . . 113.65(14) ?
C13 C12 C11 . . 128.82(15) ?
C13 C12 H12 . . 115.6 ?
C11 C12 H12 . . 115.6 ?
C12 C13 C14 . . 132.80(15) ?
C12 C13 H13 . . 113.6 ?
C14 C13 H13 . . 113.6 ?
O6 C14 O5 . . 120.67(16) ?
O6 C14 C13 . . 118.86(16) ?
O5 C14 C13 . . 120.47(15) ?
C20 C15 C16 . . 117.90(14) ?
C20 C15 N2 . . 123.35(14) ?
C16 C15 N2 . . 118.74(14) ?
C17 C16 C15 . . 121.51(15) ?
C17 C16 Cl4 . . 118.70(13) ?
C15 C16 Cl4 . . 119.79(12) ?
C16 C17 C18 . . 119.95(15) ?
C16 C17 H17 . . 120.0 ?
C18 C17 H17 . . 120.0 ?
C17 C18 C19 . . 119.22(14) ?
C17 C18 Cl5 . . 119.50(13) ?
C19 C18 Cl5 . . 121.28(13) ?
C20 C19 C18 . . 120.96(15) ?
C20 C19 Cl6 . . 118.32(12) ?
C18 C19 Cl6 . . 120.72(12) ?
C19 C20 C15 . . 120.44(15) ?
C19 C20 H20 . . 119.8 ?
C15 C20 H20 . . 119.8 ?
C11 N2 C15 . . 128.30(14) ?
C11 N2 H2N . . 114.0(13) ?
C15 N2 H2N . . 117.0(13) ?
C14 O5 H5A . . 109.5 ?

loop_
_geom_bond_atom_site_label_1
_geom_bond_atom_site_label_2
_geom_bond_site_symmetry_2
_geom_bond_distance
_geom_bond_publ_flag
C1 O1 . 1.2304(18) ?
C1 N1 . 1.349(2) ?
C1 C2 . 1.485(2) ?
C2 C3 . 1.329(2) ?
C2 H2 . 0.9300 ?
C3 C4 . 1.489(2) ?
C3 H3 . 0.9300 ?
C4 O3 . 1.2121(18) ?
C4 O2 . 1.3111(18) ?
C5 C10 . 1.391(2) ?
C5 C6 . 1.398(2) ?
C5 N1 . 1.406(2) ?
C6 C7 . 1.380(2) ?
C6 Cl1 . 1.7274(16) ?
C7 C8 . 1.380(3) ?
C7 H7 . 0.9300 ?
C8 C9 . 1.383(2) ?
C8 Cl2 . 1.7292(16) ?
C9 C10 . 1.387(2) ?
C9 Cl3 . 1.7240(16) ?
C10 H10 . 0.9300 ?
N1 H1N . 0.77(2) ?
O2 H2A . 0.8200 ?
C11 O4 . 1.2309(19) ?
C11 N2 . 1.346(2) ?
C11 C12 . 1.476(2) ?
C12 C13 . 1.328(2) ?
C12 H12 . 0.9300 ?
C13 C14 . 1.484(2) ?
C13 H13 . 0.9300 ?
C14 O6 . 1.211(2) ?
C14 O5 . 1.301(2) ?
C15 C20 . 1.390(2) ?
C15 C16 . 1.399(2) ?
C15 N2 . 1.404(2) ?
C16 C17 . 1.379(2) ?
C16 Cl4 . 1.7315(16) ?
C17 C18 . 1.381(2) ?
C17 H17 . 0.9300 ?
C18 C19 . 1.385(2) ?
C18 Cl5 . 1.7301(16) ?
C19 C20 . 1.382(2) ?
C19 Cl6 . 1.7292(16) ?
C20 H20 . 0.9300 ?
N2 H2N . 0.81(2) ?
O5 H5A . 0.8200 ?

loop_
_geom_hbond_atom_site_label_D
_geom_hbond_atom_site_label_H
_geom_hbond_atom_site_label_A
_geom_hbond_site_symmetry_A
_geom_hbond_distance_DH
_geom_hbond_distance_HA
_geom_hbond_distance_DA
_geom_hbond_angle_DHA
O2 H2A O1 . 0.82 1.69 2.5080(15) 175
O5 H5A O4 . 0.82 1.72 2.5332(17) 175
N1 H1N O3 2_656 0.77(2) 2.30(2) 3.0356(18) 161.2(19)
N2 H2N O6 2_556 0.81(2) 2.481(19) 3.0775(19) 131.3(16)
N1 H1N Cl1 . 0.77(2) 2.56(2) 2.9628(14) 114.2(17)
N2 H2N Cl4 . 0.81(2) 2.519(18) 2.9476(14) 114.3(15)
C2 H2 O3 2_656 0.93 2.29 3.123(2) 149
C12 H12 O2 . 0.93 2.47 3.330(2) 154

loop_
_geom_torsion_atom_site_label_1
_geom_torsion_atom_site_label_2
_geom_torsion_atom_site_label_3
_geom_torsion_atom_site_label_4
_geom_torsion_site_symmetry_1
_geom_torsion_site_symmetry_2
_geom_torsion_site_symmetry_3
_geom_torsion_site_symmetry_4
_geom_torsion
_geom_torsion_publ_flag
O1 C1 C2 C3 . . . . 0.1(3) ?
N1 C1 C2 C3 . . . . -178.97(18) ?
C1 C2 C3 C4 . . . . 1.6(3) ?
C2 C3 C4 O3 . . . . 179.39(19) ?
C2 C3 C4 O2 . . . . 0.8(3) ?
C10 C5 C6 C7 . . . . 2.3(2) ?
N1 C5 C6 C7 . . . . -177.16(15) ?
C10 C5 C6 Cl1 . . . . -178.08(12) ?
N1 C5 C6 Cl1 . . . . 2.4(2) ?
C5 C6 C7 C8 . . . . -1.3(3) ?
Cl1 C6 C7 C8 . . . . 179.06(13) ?
C6 C7 C8 C9 . . . . -0.9(3) ?
C6 C7 C8 Cl2 . . . . 179.30(13) ?
C7 C8 C9 C10 . . . . 2.0(2) ?
Cl2 C8 C9 C10 . . . . -178.14(13) ?
C7 C8 C9 Cl3 . . . . -178.97(13) ?
Cl2 C8 C9 Cl3 . . . . 0.9(2) ?
C8 C9 C10 C5 . . . . -1.0(2) ?
Cl3 C9 C10 C5 . . . . 179.95(12) ?
C6 C5 C10 C9 . . . . -1.1(2) ?
N1 C5 C10 C9 . . . . 178.32(15) ?
O1 C1 N1 C5 . . . . 1.4(3) ?
C2 C1 N1 C5 . . . . -179.53(15) ?
C10 C5 N1 C1 . . . . 5.1(3) ?
C6 C5 N1 C1 . . . . -175.47(15) ?
O4 C11 C12 C13 . . . . -7.6(3) ?
N2 C11 C12 C13 . . . . 174.36(18) ?
C11 C12 C13 C14 . . . . -2.5(3) ?
C12 C13 C14 O6 . . . . -173.1(2) ?
C12 C13 C14 O5 . . . . 6.7(3) ?
C20 C15 C16 C17 . . . . 1.2(2) ?
N2 C15 C16 C17 . . . . -177.78(16) ?
C20 C15 C16 Cl4 . . . . -179.11(13) ?
N2 C15 C16 Cl4 . . . . 1.9(2) ?
C15 C16 C17 C18 . . . . -1.2(3) ?
Cl4 C16 C17 C18 . . . . 179.12(14) ?
C16 C17 C18 C19 . . . . 0.1(3) ?
C16 C17 C18 Cl5 . . . . -179.56(14) ?
C17 C18 C19 C20 . . . . 0.8(3) ?
Cl5 C18 C19 C20 . . . . -179.46(13) ?
C17 C18 C19 Cl6 . . . . 180.00(14) ?
Cl5 C18 C19 Cl6 . . . . -0.3(2) ?
C18 C19 C20 C15 . . . . -0.8(3) ?
Cl6 C19 C20 C15 . . . . -179.99(12) ?
C16 C15 C20 C19 . . . . -0.2(2) ?
N2 C15 C20 C19 . . . . 178.71(15) ?
O4 C11 N2 C15 . . . . 5.9(3) ?
C12 C11 N2 C15 . . . . -176.01(16) ?
C20 C15 N2 C11 . . . . -1.6(3) ?
C16 C15 N2 C11 . . . . 177.28(16) ?
